data_2221841
loop_
_publ_author_name
'Sattarzadeh, Elham'
'Mohammadnezhad, Gholamhossein'
'Amini, Mostafa M.'
'Ng, Seik Weng'

_publ_section_title
Bis(\m-2-methylquinolin-8-olato)-\k^3^<i>N</i>,<i>O</i>:<i>O</i>;\k^3^<i>O</i>:<i>N</i>,<i>O</i>-bis[(acetato-\k<i>O</i>)(methanol-\k<i>O</i>)zinc(II)]
_journal_coeditor_code TK2424
_journal_issue 5
_journal_name_full 'Acta Crystallographica Section E'
_journal_page_first m554
_journal_paper_doi 10.1107/S1600536809014214
_journal_volume 65
_journal_year 2009
_chemical_formula_iupac '[Zn2 (C10 H8 N O)2 (C2 H3 O2)2 (C H4 O)2]'
_chemical_formula_moiety 'C26 H30 N2 O8 Zn2'
_chemical_formula_sum 'C26 H30 N2 O8 Zn2'
_chemical_formula_weight 629.26
_chemical_name_systematic
;
Bis(\m-2-methylquinolin-8-olato)-
\k^3^<i>N</i>,<i>O</i>:<i>O</i>;\k^3^<i>O</i>:<i>N</i>,<i>O</i>-
bis[(acetato-\k<i>O</i>)(methanol-\k<i>O</i>)zinc(II)]
;
_space_group_IT_number 2
_symmetry_cell_setting triclinic
_symmetry_space_group_name_Hall '-P 1'
_symmetry_space_group_name_H-M 'P -1'
_atom_sites_solution_hydrogens geom
_atom_sites_solution_primary direct
_atom_sites_solution_secondary difmap
_audit_creation_method SHELXL-97
_cell_angle_alpha 75.2410(10)
_cell_angle_beta 89.6880(10)
_cell_angle_gamma 86.5960(10)
_cell_formula_units_Z 1
_cell_length_a 6.94960(10)
_cell_length_b 9.6262(2)
_cell_length_c 9.8232(2)
_cell_measurement_reflns_used 3551
_cell_measurement_temperature 100(2)
_cell_measurement_theta_max 28.3
_cell_measurement_theta_min 2.2
_cell_volume 634.32(2)
_computing_cell_refinement 'SAINT (Bruker, 2008)'
_computing_data_collection 'APEX2 (Bruker, 2008)'
_computing_data_reduction 'SAINT (Bruker, 2008)'
_computing_molecular_graphics 'X-SEED (Barbour, 2001)'
_computing_publication_material 'publCIF (Westrip, 2009)'
_computing_structure_refinement 'SHELXL97 (Sheldrick, 2008)'
_computing_structure_solution 'SHELXS97 (Sheldrick, 2008)'
_diffrn_ambient_temperature 100(2)
_diffrn_measured_fraction_theta_full 0.983
_diffrn_measured_fraction_theta_max 0.983
_diffrn_measurement_device_type 'Bruker SMART APEX'
_diffrn_measurement_method \w
_diffrn_radiation_monochromator graphite
_diffrn_radiation_source 'fine-focus sealed tube'
_diffrn_radiation_type MoK\a
_diffrn_radiation_wavelength 0.71073
_diffrn_reflns_av_R_equivalents 0.042
_diffrn_reflns_av_sigmaI/netI 0.056
_diffrn_reflns_limit_h_max 9
_diffrn_reflns_limit_h_min -9
_diffrn_reflns_limit_k_max 12
_diffrn_reflns_limit_k_min -12
_diffrn_reflns_limit_l_max 12
_diffrn_reflns_limit_l_min -12
_diffrn_reflns_number 5601
_diffrn_reflns_theta_full 27.5
_diffrn_reflns_theta_max 27.5
_diffrn_reflns_theta_min 2.1
_diffrn_standards_decay_% 0
_diffrn_standards_interval_count 0
_diffrn_standards_interval_time 0
_diffrn_standards_number 0
_exptl_absorpt_coefficient_mu 1.945
_exptl_absorpt_correction_T_max 0.721
_exptl_absorpt_correction_T_min 0.525
_exptl_absorpt_correction_type multi-scan
_exptl_absorpt_process_details '(SADABS; Sheldrick, 1996)'
_exptl_crystal_colour Yellow
_exptl_crystal_density_diffrn 1.647
_exptl_crystal_density_method 'not measured'
_exptl_crystal_description Block
_exptl_crystal_F_000 324
_exptl_crystal_size_max 0.38
_exptl_crystal_size_mid 0.28
_exptl_crystal_size_min 0.18
_refine_diff_density_max 3.72
_refine_diff_density_min -1.85
_refine_ls_extinction_method none
_refine_ls_goodness_of_fit_ref 1.13
_refine_ls_hydrogen_treatment constr
_refine_ls_matrix_type full
_refine_ls_number_parameters 175
_refine_ls_number_reflns 2855
_refine_ls_number_restraints 0
_refine_ls_restrained_S_all 1.13
_refine_ls_R_factor_all 0.083
_refine_ls_R_factor_gt 0.076
_refine_ls_shift/su_max 0.001
_refine_ls_shift/su_mean 0.001
_refine_ls_structure_factor_coef Fsqd
_refine_ls_weighting_details 'calc w=1/[\s^2^(Fo^2^)+(0.1574P)^2^+1.7954P] where P=(Fo^2^+2Fc^2^)/3'
_refine_ls_weighting_scheme calc
_refine_ls_wR_factor_gt 0.220
_refine_ls_wR_factor_ref 0.230
_reflns_number_gt 2534
_reflns_number_total 2855
_reflns_threshold_expression I>2\s(I)
_cod_data_source_file tk2424.cif
_cod_data_source_block I
_cod_depositor_comments
;
The following automatic conversions were performed:
'_symmetry_cell_setting' value 'Triclinic' changed to 'triclinic'
according to '/home/saulius/struct/CIF-dictionaries/cif_core.dic'
dictionary named 'cif_core.dic' version 2.4.1 from
2010-06-29.

'_exptl_absorpt_correction_type' value 'Multi-scan' changed
to 'multi-scan' according to
'/home/saulius/struct/CIF-dictionaries/cif_core.dic' dictionary named
'cif_core.dic' version 2.4.1 from 2010-06-29.

Automatic conversion script
Id: cif_fix_enum 1527 2010-12-29 10:47:43Z saulius 

The following automatic conversions were performed:

'_symmetry_cell_setting' value 'Triclinic' changed to 'triclinic'
according to /home/saulius/struct/CIF-dictionaries/cif_core.dic
dictionary named 'cif_core.dic' version 2.4.1 from
2010-06-29.

'_exptl_absorpt_correction_type' value 'Multi-scan'
changed to 'multi-scan' according to
/home/saulius/struct/CIF-dictionaries/cif_core.dic dictionary named
'cif_core.dic' version 2.4.1 from 2010-06-29.

Automatic conversion script
Id: cif_fix_values 1715 2011-07-08 13:25:40Z adriana 
;
_cod_database_code 2221841
_cod_database_fobs_code 2221841

loop_
_symmetry_equiv_pos_as_xyz
'x, y, z'
'-x, -y, -z'

loop_
_atom_site_type_symbol
_atom_site_label
_atom_site_fract_x
_atom_site_fract_y
_atom_site_fract_z
_atom_site_U_iso_or_equiv
_atom_site_adp_type
_atom_site_calc_flag
_atom_site_refinement_flags
_atom_site_occupancy
_atom_site_disorder_assembly
_atom_site_disorder_group
Zn Zn1 0.57254(8) 0.63131(6) 0.87572(5) 0.0148(3) Uani d . 1 . .
O O1 0.5349(5) 0.4205(4) 0.9193(4) 0.0174(8) Uani d . 1 . .
O O2 0.4331(6) 0.8211(4) 0.8160(4) 0.0201(8) Uani d . 1 . .
O O3 0.1619(6) 0.7137(5) 0.8017(4) 0.0236(9) Uani d . 1 . .
O O4 0.8356(6) 0.6830(5) 0.9340(4) 0.0233(9) Uani d . 1 . .
H H4 0.9089 0.7231 0.8695 0.028 Uiso calc R 1 . .
N N1 0.6717(6) 0.5859(5) 0.6847(5) 0.0165(9) Uani d . 1 . .
C C1 0.5872(7) 0.3551(6) 0.8200(5) 0.0169(10) Uani d . 1 . .
C C2 0.5764(8) 0.2097(6) 0.8320(6) 0.0184(10) Uani d . 1 . .
H H2 0.5313 0.1493 0.9168 0.022 Uiso calc R 1 . .
C C3 0.6315(9) 0.1497(6) 0.7196(6) 0.0229(11) Uani d . 1 . .
H H3 0.6238 0.0492 0.7303 0.028 Uiso calc R 1 . .
C C4 0.6955(8) 0.2334(6) 0.5956(6) 0.0232(11) Uani d . 1 . .
H H4A 0.7301 0.1912 0.5207 0.028 Uiso calc R 1 . .
C C5 0.7104(8) 0.3827(6) 0.5786(6) 0.0191(10) Uani d . 1 . .
C C6 0.6596(7) 0.4431(6) 0.6917(5) 0.0150(9) Uani d . 1 . .
C C7 0.7707(8) 0.4776(6) 0.4547(6) 0.0196(11) Uani d . 1 . .
H H7 0.8029 0.4427 0.3748 0.023 Uiso calc R 1 . .
C C8 0.7834(8) 0.6205(6) 0.4485(5) 0.0208(11) Uani d . 1 . .
H H8 0.8248 0.6846 0.3646 0.025 Uiso calc R 1 . .
C C9 0.7341(8) 0.6730(6) 0.5687(5) 0.0178(10) Uani d . 1 . .
C C10 0.7542(9) 0.8281(6) 0.5643(6) 0.0227(11) Uani d . 1 . .
H H10A 0.7336 0.8427 0.6586 0.034 Uiso calc R 1 . .
H H10B 0.6582 0.8879 0.4988 0.034 Uiso calc R 1 . .
H H10C 0.8838 0.8552 0.5326 0.034 Uiso calc R 1 . .
C C11 0.2496(8) 0.8207(6) 0.8104(5) 0.0179(10) Uani d . 1 . .
C C12 0.1384(9) 0.9585(7) 0.8161(7) 0.0297(13) Uani d . 1 . .
H H12A 0.2244 1.0381 0.7939 0.045 Uiso calc R 1 . .
H H12B 0.0864 0.9488 0.9108 0.045 Uiso calc R 1 . .
H H12C 0.0322 0.9780 0.7474 0.045 Uiso calc R 1 . .
C C13 0.9045(8) 0.6565(7) 1.0750(6) 0.0233(11) Uani d . 1 . .
H H13A 1.0426 0.6285 1.0786 0.035 Uiso calc R 1 . .
H H13B 0.8350 0.5787 1.1356 0.035 Uiso calc R 1 . .
H H13C 0.8832 0.7441 1.1079 0.035 Uiso calc R 1 . .

loop_
_atom_site_aniso_label
_atom_site_aniso_U_11
_atom_site_aniso_U_22
_atom_site_aniso_U_33
_atom_site_aniso_U_12
_atom_site_aniso_U_13
_atom_site_aniso_U_23
Zn1 0.0190(4) 0.0192(4) 0.0083(4) -0.0030(2) 0.0016(2) -0.0068(2)
O1 0.027(2) 0.0212(18) 0.0063(16) -0.0035(15) 0.0078(14) -0.0071(14)
O2 0.025(2) 0.0206(19) 0.0146(17) -0.0033(15) 0.0021(15) -0.0033(14)
O3 0.023(2) 0.032(2) 0.020(2) -0.0040(16) 0.0045(16) -0.0146(17)
O4 0.0186(19) 0.041(2) 0.0123(18) -0.0090(16) 0.0026(14) -0.0094(16)
N1 0.018(2) 0.024(2) 0.0098(19) -0.0017(16) -0.0004(15) -0.0079(16)
C1 0.018(2) 0.024(3) 0.012(2) -0.0030(19) 0.0016(18) -0.0084(19)
C2 0.023(3) 0.019(2) 0.015(2) -0.0026(19) 0.0028(19) -0.0058(19)
C3 0.030(3) 0.021(3) 0.021(3) 0.001(2) -0.002(2) -0.012(2)
C4 0.025(3) 0.029(3) 0.020(3) -0.001(2) 0.000(2) -0.015(2)
C5 0.017(2) 0.027(3) 0.016(2) 0.000(2) -0.0011(19) -0.012(2)
C6 0.017(2) 0.021(2) 0.008(2) 0.0006(18) 0.0004(17) -0.0055(18)
C7 0.018(2) 0.032(3) 0.012(2) 0.002(2) 0.0005(19) -0.012(2)
C8 0.020(3) 0.033(3) 0.010(2) -0.001(2) -0.0003(19) -0.008(2)
C9 0.018(2) 0.027(3) 0.009(2) -0.003(2) 0.0009(18) -0.0058(19)
C10 0.035(3) 0.023(3) 0.012(2) -0.006(2) 0.003(2) -0.006(2)
C11 0.020(2) 0.024(3) 0.010(2) 0.0004(19) 0.0012(18) -0.0057(19)
C12 0.027(3) 0.027(3) 0.034(3) 0.002(2) 0.002(2) -0.006(2)
C13 0.023(3) 0.035(3) 0.013(2) -0.004(2) 0.001(2) -0.009(2)

loop_
_atom_type_symbol
_atom_type_description
_atom_type_scat_dispersion_real
_atom_type_scat_dispersion_imag
_atom_type_scat_source
C C 0.0033 0.0016 'International Tables Vol C Tables 4.2.6.8 and 6.1.1.4'
H H 0.0000 0.0000 'International Tables Vol C Tables 4.2.6.8 and 6.1.1.4'
N N 0.0061 0.0033 'International Tables Vol C Tables 4.2.6.8 and 6.1.1.4'
O O 0.0106 0.0060 'International Tables Vol C Tables 4.2.6.8 and 6.1.1.4'
Zn Zn 0.2839 1.4301 'International Tables Vol C Tables 4.2.6.8 and 6.1.1.4'

loop_
_geom_angle_atom_site_label_1
_geom_angle_atom_site_label_2
_geom_angle_atom_site_label_3
_geom_angle_site_symmetry_1
_geom_angle_site_symmetry_3
_geom_angle
_geom_angle_publ_flag
O1 Zn1 O1 . 2_667 75.2(2) ?
O1 Zn1 O2 . . 142.5(2) ?
O1 Zn1 O4 . . 114.7(2) ?
O1 Zn1 N1 . . 79.8(2) ?
O1 Zn1 O2 2_667 . 95.8(2) ?
O1 Zn1 O4 2_667 . 94.5(2) ?
O1 Zn1 N1 2_667 . 155.0(2) ?
O2 Zn1 O4 . . 102.1(2) ?
O2 Zn1 N1 . . 104.7(2) ?
O4 Zn1 N1 . . 95.0(2) ?
C1 O1 Zn1 . . 116.2(3) ?
C1 O1 Zn1 . 2_667 139.0(3) ?
Zn1 O1 Zn1 . 2_667 104.81(16) ?
C11 O2 Zn1 . . 116.0(3) ?
C13 O4 Zn1 . . 125.3(3) ?
C13 O4 H4 . . 117.3 ?
Zn1 O4 H4 . . 117.3 ?
C9 N1 C6 . . 119.7(4) ?
C9 N1 Zn1 . . 130.0(4) ?
C6 N1 Zn1 . . 110.3(3) ?
O1 C1 C2 . . 124.6(5) ?
O1 C1 C6 . . 117.0(5) ?
C2 C1 C6 . . 118.4(5) ?
C1 C2 C3 . . 120.8(5) ?
C1 C2 H2 . . 119.6 ?
C3 C2 H2 . . 119.6 ?
C4 C3 C2 . . 121.2(5) ?
C4 C3 H3 . . 119.4 ?
C2 C3 H3 . . 119.4 ?
C3 C4 C5 . . 120.1(5) ?
C3 C4 H4A . . 119.9 ?
C5 C4 H4A . . 119.9 ?
C7 C5 C6 . . 116.7(5) ?
C7 C5 C4 . . 124.2(5) ?
C6 C5 C4 . . 119.1(5) ?
N1 C6 C5 . . 122.8(5) ?
N1 C6 C1 . . 116.8(4) ?
C5 C6 C1 . . 120.4(5) ?
C8 C7 C5 . . 120.2(5) ?
C8 C7 H7 . . 119.9 ?
C5 C7 H7 . . 119.9 ?
C7 C8 C9 . . 119.9(5) ?
C7 C8 H8 . . 120.1 ?
C9 C8 H8 . . 120.1 ?
N1 C9 C8 . . 120.7(5) ?
N1 C9 C10 . . 119.2(5) ?
C8 C9 C10 . . 120.1(5) ?
C9 C10 H10A . . 109.5 ?
C9 C10 H10B . . 109.5 ?
H10A C10 H10B . . 109.5 ?
C9 C10 H10C . . 109.5 ?
H10A C10 H10C . . 109.5 ?
H10B C10 H10C . . 109.5 ?
O3 C11 O2 . . 123.5(5) ?
O3 C11 C12 . . 120.0(5) ?
O2 C11 C12 . . 116.5(5) ?
C11 C12 H12A . . 109.5 ?
C11 C12 H12B . . 109.5 ?
H12A C12 H12B . . 109.5 ?
C11 C12 H12C . . 109.5 ?
H12A C12 H12C . . 109.5 ?
H12B C12 H12C . . 109.5 ?
O4 C13 H13A . . 109.5 ?
O4 C13 H13B . . 109.5 ?
H13A C13 H13B . . 109.5 ?
O4 C13 H13C . . 109.5 ?
H13A C13 H13C . . 109.5 ?
H13B C13 H13C . . 109.5 ?

loop_
_geom_bond_atom_site_label_1
_geom_bond_atom_site_label_2
_geom_bond_site_symmetry_2
_geom_bond_distance
_geom_bond_publ_flag
Zn1 O1 . 1.997(4) ?
Zn1 O2 . 1.968(4) ?
Zn1 O1 2_667 2.092(3) ?
Zn1 O4 . 2.045(4) ?
Zn1 N1 . 2.134(4) ?
O1 C1 . 1.328(6) ?
O1 Zn1 2_667 2.092(3) ?
O2 C11 . 1.277(7) ?
O3 C11 . 1.250(7) ?
O4 C13 . 1.423(6) ?
O4 H4 . 0.8400 ?
N1 C9 . 1.319(7) ?
N1 C6 . 1.366(7) ?
C1 C2 . 1.381(7) ?
C1 C6 . 1.435(7) ?
C2 C3 . 1.412(7) ?
C2 H2 . 0.9500 ?
C3 C4 . 1.366(9) ?
C3 H3 . 0.9500 ?
C4 C5 . 1.414(8) ?
C4 H4A . 0.9500 ?
C5 C7 . 1.402(8) ?
C5 C6 . 1.413(7) ?
C7 C8 . 1.369(8) ?
C7 H7 . 0.9500 ?
C8 C9 . 1.431(7) ?
C8 H8 . 0.9500 ?
C9 C10 . 1.497(7) ?
C10 H10A . 0.9800 ?
C10 H10B . 0.9800 ?
C10 H10C . 0.9800 ?
C11 C12 . 1.508(8) ?
C12 H12A . 0.9800 ?
C12 H12B . 0.9800 ?
C12 H12C . 0.9800 ?
C13 H13A . 0.9800 ?
C13 H13B . 0.9800 ?
C13 H13C . 0.9800 ?

loop_
_geom_hbond_atom_site_label_D
_geom_hbond_atom_site_label_H
_geom_hbond_atom_site_label_A
_geom_hbond_site_symmetry_A
_geom_hbond_distance_DH
_geom_hbond_distance_HA
_geom_hbond_distance_DA
_geom_hbond_angle_DHA
_geom_hbond_publ_flag
O4 H4 O3 1_655 0.84 1.88 2.602(6) 143 yes

loop_
_geom_torsion_atom_site_label_1
_geom_torsion_atom_site_label_2
_geom_torsion_atom_site_label_3
_geom_torsion_atom_site_label_4
_geom_torsion_site_symmetry_1
_geom_torsion_site_symmetry_2
_geom_torsion_site_symmetry_3
_geom_torsion_site_symmetry_4
_geom_torsion
_geom_torsion_publ_flag
O2 Zn1 O1 C1 . . . . 102.0(4) ?
O4 Zn1 O1 C1 . . . . -89.7(4) ?
O1 Zn1 O1 C1 2_667 . . . -177.9(5) ?
N1 Zn1 O1 C1 . . . . 1.1(4) ?
O2 Zn1 O1 Zn1 . . . 2_667 -80.1(3) ?
O4 Zn1 O1 Zn1 . . . 2_667 88.17(19) ?
O1 Zn1 O1 Zn1 2_667 . . 2_667 0.0 ?
N1 Zn1 O1 Zn1 . . . 2_667 179.0(2) ?
O1 Zn1 O2 C11 . . . . 7.8(5) ?
O4 Zn1 O2 C11 . . . . -161.4(4) ?
O1 Zn1 O2 C11 2_667 . . . -65.4(4) ?
N1 Zn1 O2 C11 . . . . 100.1(4) ?
O2 Zn1 O4 C13 . . . . 107.2(4) ?
O1 Zn1 O4 C13 . . . . -65.5(5) ?
O1 Zn1 O4 C13 2_667 . . . 10.3(4) ?
N1 Zn1 O4 C13 . . . . -146.6(4) ?
O2 Zn1 N1 C9 . . . . 36.2(5) ?
O1 Zn1 N1 C9 . . . . 178.0(5) ?
O4 Zn1 N1 C9 . . . . -67.7(5) ?
O1 Zn1 N1 C9 2_667 . . . -179.6(4) ?
O2 Zn1 N1 C6 . . . . -142.2(3) ?
O1 Zn1 N1 C6 . . . . -0.4(3) ?
O4 Zn1 N1 C6 . . . . 113.9(3) ?
O1 Zn1 N1 C6 2_667 . . . 1.9(6) ?
Zn1 O1 C1 C2 . . . . 178.4(4) ?
Zn1 O1 C1 C2 2_667 . . . 1.5(9) ?
Zn1 O1 C1 C6 . . . . -1.6(6) ?
Zn1 O1 C1 C6 2_667 . . . -178.5(4) ?
O1 C1 C2 C3 . . . . 178.7(5) ?
C6 C1 C2 C3 . . . . -1.3(8) ?
C1 C2 C3 C4 . . . . -0.5(9) ?
C2 C3 C4 C5 . . . . 0.9(9) ?
C3 C4 C5 C7 . . . . -178.6(6) ?
C3 C4 C5 C6 . . . . 0.5(8) ?
C9 N1 C6 C5 . . . . -0.4(8) ?
Zn1 N1 C6 C5 . . . . 178.2(4) ?
C9 N1 C6 C1 . . . . -178.9(5) ?
Zn1 N1 C6 C1 . . . . -0.3(6) ?
C7 C5 C6 N1 . . . . -1.5(8) ?
C4 C5 C6 N1 . . . . 179.3(5) ?
C7 C5 C6 C1 . . . . 176.9(5) ?
C4 C5 C6 C1 . . . . -2.3(8) ?
O1 C1 C6 N1 . . . . 1.2(7) ?
C2 C1 C6 N1 . . . . -178.8(5) ?
O1 C1 C6 C5 . . . . -177.3(5) ?
C2 C1 C6 C5 . . . . 2.7(8) ?
C6 C5 C7 C8 . . . . 1.8(8) ?
C4 C5 C7 C8 . . . . -179.1(5) ?
C5 C7 C8 C9 . . . . -0.3(8) ?
C6 N1 C9 C8 . . . . 2.1(8) ?
Zn1 N1 C9 C8 . . . . -176.2(4) ?
C6 N1 C9 C10 . . . . -177.6(5) ?
Zn1 N1 C9 C10 . . . . 4.1(8) ?
C7 C8 C9 N1 . . . . -1.8(8) ?
C7 C8 C9 C10 . . . . 177.9(5) ?
Zn1 O2 C11 O3 . . . . -20.5(7) ?
Zn1 O2 C11 C12 . . . . 159.0(4) ?
